data_2019830
loop_
_publ_author_name
'Faizi, Md. Serajul Haque'
'Prisyazhnaya, Elena V.'
'Iskenderov, Turganbay S.'

_publ_section_title
;
 Crystal structure of
 dichlorido{N1-phenyl-N4-[(quinolin-2-yl-\kN)methylidene]benzene-1,4-diamine-\kN4}mercury(II)
;
_journal_coeditor_code WM5117
_journal_issue 2
_journal_name_full 'Acta Crystallographica Section E Crystallographic Communications'
_journal_page_first m46
_journal_paper_doi 10.1107/S2056989015001620
_journal_volume 71
_journal_year 2015
_chemical_formula_iupac '[Hg Cl2 (C22 H17 N3)]'
_chemical_formula_moiety 'C22 H17 Cl2 Hg N3'
_chemical_formula_sum 'C22 H17 Cl2 Hg N3'
_chemical_formula_weight 594.88
_chemical_name_systematic
Dichlorido{<i>N</i>^1^-phenyl-<i>N</i>^4^-[(quinolin-2-yl-\k<i>N</i>)methylidene]benzene-1,4-diamine-\k<i>N</i>^4^}mercury(II)
_space_group_IT_number 15
_symmetry_cell_setting monoclinic
_symmetry_space_group_name_Hall '-C 2yc'
_symmetry_space_group_name_H-M 'C 1 2/c 1'
_atom_sites_solution_hydrogens geom
_atom_sites_solution_primary direct
_atom_sites_solution_secondary difmap
_audit_creation_method SHELXL-97
_cell_angle_alpha 90.00
_cell_angle_beta 99.271(7)
_cell_angle_gamma 90.00
_cell_formula_units_Z 8
_cell_length_a 29.265(5)
_cell_length_b 7.5671(13)
_cell_length_c 18.811(3)
_cell_measurement_reflns_used 7479
_cell_measurement_temperature 100(2)
_cell_measurement_theta_max 24.63
_cell_measurement_theta_min 2.78
_cell_volume 4111.3(12)
_computing_cell_refinement
;
SAINT (Bruker, 2003)
;
_computing_data_collection
;
SMART (Bruker, 2003)
;
_computing_data_reduction
;
SAINT (Bruker, 2003)
;
_computing_molecular_graphics
;
DIAMOND (Brandenburg & Putz, 2006) and Mercury (Macrae <i>et al.</i>,
2008)
;
_computing_publication_material
;
SHELXL97 (Sheldrick, 2015) and PLATON (Spek, 2009)
;
_computing_structure_refinement
;
SHELXL97 (Sheldrick, 2015)
;
_computing_structure_solution
;
SIR97 (Altomare <i>et al.</i>, 1999)
;
_diffrn_ambient_temperature 100(2)
_diffrn_measured_fraction_theta_full 0.996
_diffrn_measured_fraction_theta_max 0.996
_diffrn_measurement_device_type 'Bruker SMART APEX CCD'
_diffrn_measurement_method '\w scans'
_diffrn_radiation_monochromator graphite
_diffrn_radiation_type MoK\a
_diffrn_radiation_wavelength 0.71073
_diffrn_reflns_av_R_equivalents 0.0586
_diffrn_reflns_av_sigmaI/netI 0.0611
_diffrn_reflns_limit_h_max 38
_diffrn_reflns_limit_h_min -38
_diffrn_reflns_limit_k_max 9
_diffrn_reflns_limit_k_min -10
_diffrn_reflns_limit_l_max 25
_diffrn_reflns_limit_l_min -25
_diffrn_reflns_number 22545
_diffrn_reflns_theta_full 28.40
_diffrn_reflns_theta_max 28.40
_diffrn_reflns_theta_min 2.78
_diffrn_standards_number 0
_exptl_absorpt_coefficient_mu 7.760
_exptl_absorpt_correction_T_max 0.5108
_exptl_absorpt_correction_T_min 0.3356
_exptl_absorpt_correction_type multi-scan
_exptl_absorpt_process_details
;
(<i>SADABS</i>; Bruker, 2003)
;
_exptl_crystal_colour colourless
_exptl_crystal_density_diffrn 1.922
_exptl_crystal_density_method 'not measured'
_exptl_crystal_description block
_exptl_crystal_F_000 2272
_exptl_crystal_size_max 0.18
_exptl_crystal_size_mid 0.15
_exptl_crystal_size_min 0.10
_refine_diff_density_max 0.993
_refine_diff_density_min -0.557
_refine_ls_extinction_method none
_refine_ls_goodness_of_fit_ref 1.002
_refine_ls_hydrogen_treatment constr
_refine_ls_matrix_type full
_refine_ls_number_parameters 253
_refine_ls_number_reflns 5133
_refine_ls_number_restraints 0
_refine_ls_restrained_S_all 1.002
_refine_ls_R_factor_all 0.0885
_refine_ls_R_factor_gt 0.0381
_refine_ls_shift/su_max 0.001
_refine_ls_shift/su_mean 0.000
_refine_ls_structure_factor_coef Fsqd
_refine_ls_weighting_details 'calc w=1/[\s^2^(Fo^2^)+(0.0374P)^2^+1.5818P] where P=(Fo^2^+2Fc^2^)/3'
_refine_ls_weighting_scheme calc
_refine_ls_wR_factor_gt 0.0739
_refine_ls_wR_factor_ref 0.0865
_reflns_number_gt 3182
_reflns_number_total 5133
_reflns_threshold_expression I>2\s(I)
_cod_data_source_file wm5117sup1.cf
_cod_data_source_block I
_cod_original_cell_volume 4111.4(12)
_cod_original_sg_symbol_H-M 'C 2/c'
_cod_database_code 2019830
_cod_database_fobs_code 2019830

loop_
_symmetry_equiv_pos_as_xyz
'x, y, z'
'-x, y, -z+1/2'
'x+1/2, y+1/2, z'
'-x+1/2, y+1/2, -z+1/2'
'-x, -y, -z'
'x, -y, z-1/2'
'-x+1/2, -y+1/2, -z'
'x+1/2, -y+1/2, z-1/2'

loop_
_atom_site_type_symbol
_atom_site_label
_atom_site_fract_x
_atom_site_fract_y
_atom_site_fract_z
_atom_site_U_iso_or_equiv
_atom_site_adp_type
_atom_site_calc_flag
_atom_site_refinement_flags
_atom_site_occupancy
_atom_site_symmetry_multiplicity
N N1 0.42861(15) 0.2191(5) 0.5298(2) 0.0396(10) Uani d . 1 1
N N2 0.50810(14) 0.2420(6) 0.4703(2) 0.0389(10) Uani d . 1 1
N N3 0.65162(17) 0.3036(7) 0.3095(2) 0.0603(14) Uani d . 1 1
H H3A 0.6410 0.3037 0.2641 0.072 Uiso calc R 1 1
C C11 0.54666(17) 0.2526(7) 0.4348(2) 0.0373(12) Uani d . 1 1
C C10 0.50915(18) 0.2791(7) 0.5369(3) 0.0422(13) Uani d . 1 1
H H10 0.5369 0.3144 0.5644 0.051 Uiso calc R 1 1
C C17 0.6984(2) 0.3274(7) 0.3265(3) 0.0507(14) Uani d . 1 1
C C12 0.59004(18) 0.3146(7) 0.4656(2) 0.0431(13) Uani d . 1 1
H H12 0.5952 0.3467 0.5140 0.052 Uiso calc R 1 1
C C1 0.3891(2) 0.2106(7) 0.5581(3) 0.0475(14) Uani d . 1 1
C C16 0.5400(2) 0.2029(7) 0.3633(3) 0.0509(15) Uani d . 1 1
H H16 0.5115 0.1588 0.3418 0.061 Uiso calc R 1 1
C C9 0.46781(18) 0.2673(7) 0.5702(3) 0.0392(12) Uani d . 1 1
C C15 0.5752(2) 0.2181(8) 0.3236(3) 0.0572(16) Uani d . 1 1
H H15 0.5697 0.1861 0.2753 0.069 Uiso calc R 1 1
C C13 0.62510(18) 0.3293(7) 0.4263(3) 0.0447(13) Uani d . 1 1
H H13 0.6537 0.3729 0.4481 0.054 Uiso calc R 1 1
C C6 0.3892(2) 0.2468(8) 0.6324(3) 0.0479(14) Uani d . 1 1
C C7 0.4309(2) 0.2985(7) 0.6737(3) 0.0543(15) Uani d . 1 1
H H7 0.4319 0.3271 0.7220 0.065 Uiso calc R 1 1
C C8 0.4699(2) 0.3076(8) 0.6443(3) 0.0559(16) Uani d . 1 1
H H8 0.4978 0.3400 0.6722 0.067 Uiso calc R 1 1
C C14 0.61872(19) 0.2795(7) 0.3533(3) 0.0469(14) Uani d . 1 1
Hg Hg1 0.432753(8) 0.18401(3) 0.411137(10) 0.05198(10) Uani d . 1 1
Cl Cl2 0.40186(6) 0.4552(2) 0.35050(7) 0.0702(5) Uani d . 1 1
Cl Cl1 0.41693(5) -0.0647(2) 0.33652(7) 0.0593(4) Uani d . 1 1
C C2 0.3473(2) 0.1623(7) 0.5149(3) 0.0553(15) Uani d . 1 1
H H2 0.3471 0.1343 0.4667 0.066 Uiso calc R 1 1
C C4 0.3076(2) 0.1986(8) 0.6148(4) 0.0699(19) Uani d . 1 1
H H4 0.2798 0.1988 0.6327 0.084 Uiso calc R 1 1
C C3 0.3070(2) 0.1557(8) 0.5420(3) 0.0656(18) Uani d . 1 1
H H3 0.2795 0.1233 0.5129 0.079 Uiso calc R 1 1
C C5 0.3471(2) 0.2397(9) 0.6601(3) 0.0624(17) Uani d . 1 1
H H5 0.3465 0.2628 0.7085 0.075 Uiso calc R 1 1
C C18 0.7240(2) 0.2570(9) 0.3877(3) 0.0632(17) Uani d . 1 1
H H18 0.7096 0.1968 0.4210 0.076 Uiso calc R 1 1
C C19 0.7715(3) 0.2770(13) 0.3989(4) 0.098(3) Uani d . 1 1
H H19 0.7890 0.2272 0.4396 0.118 Uiso calc R 1 1
C C22 0.7218(3) 0.4179(9) 0.2794(3) 0.0700(19) Uani d . 1 1
H H22 0.7050 0.4696 0.2384 0.084 Uiso calc R 1 1
C C21 0.7680(3) 0.4324(11) 0.2915(5) 0.091(3) Uani d . 1 1
H H21 0.7826 0.4886 0.2573 0.110 Uiso calc R 1 1
C C20 0.7937(3) 0.3686(15) 0.3512(5) 0.115(4) Uani d . 1 1
H H20 0.8256 0.3856 0.3602 0.138 Uiso calc R 1 1

loop_
_atom_site_aniso_label
_atom_site_aniso_U_11
_atom_site_aniso_U_22
_atom_site_aniso_U_33
_atom_site_aniso_U_12
_atom_site_aniso_U_13
_atom_site_aniso_U_23
N1 0.046(3) 0.040(3) 0.033(2) 0.002(2) 0.0060(19) 0.0038(18)
N2 0.043(3) 0.040(2) 0.033(2) -0.003(2) 0.0032(18) -0.0005(18)
N3 0.050(3) 0.101(4) 0.030(2) 0.000(3) 0.007(2) 0.001(2)
C11 0.039(3) 0.041(3) 0.034(3) 0.001(2) 0.011(2) -0.006(2)
C10 0.045(3) 0.044(3) 0.034(3) 0.003(2) -0.002(2) 0.007(2)
C17 0.053(4) 0.056(4) 0.046(3) 0.003(3) 0.015(3) -0.004(3)
C12 0.050(3) 0.050(3) 0.029(2) -0.002(3) 0.003(2) -0.002(2)
C1 0.055(4) 0.040(3) 0.047(3) 0.009(3) 0.008(3) 0.008(2)
C16 0.048(3) 0.064(4) 0.039(3) -0.007(3) 0.000(2) -0.014(3)
C9 0.048(3) 0.038(3) 0.033(3) 0.007(2) 0.007(2) 0.000(2)
C15 0.055(4) 0.085(5) 0.030(3) -0.009(3) 0.002(3) -0.013(3)
C13 0.037(3) 0.058(4) 0.037(3) -0.005(3) 0.000(2) -0.007(3)
C6 0.057(4) 0.048(3) 0.042(3) 0.006(3) 0.015(3) 0.009(3)
C7 0.070(4) 0.061(4) 0.034(3) 0.002(3) 0.015(3) -0.003(3)
C8 0.060(4) 0.071(4) 0.034(3) -0.001(3) 0.000(3) 0.003(3)
C14 0.046(3) 0.058(4) 0.037(3) 0.005(3) 0.007(2) 0.000(3)
Hg1 0.05736(16) 0.05833(16) 0.03782(13) -0.00317(12) 0.00037(9) -0.00853(11)
Cl2 0.1027(13) 0.0504(9) 0.0476(8) 0.0032(9) -0.0178(8) -0.0030(7)
Cl1 0.0732(10) 0.0508(9) 0.0524(8) -0.0083(8) 0.0053(7) -0.0122(7)
C2 0.052(4) 0.064(4) 0.052(3) -0.002(3) 0.012(3) 0.000(3)
C4 0.066(4) 0.078(5) 0.073(5) 0.007(4) 0.032(4) -0.001(4)
C3 0.049(4) 0.078(5) 0.070(4) 0.003(3) 0.011(3) 0.007(4)
C5 0.069(5) 0.068(4) 0.058(4) 0.009(4) 0.034(4) 0.010(3)
C18 0.051(4) 0.087(5) 0.052(4) 0.003(4) 0.010(3) 0.009(3)
C19 0.057(5) 0.174(9) 0.062(4) 0.006(5) 0.006(4) -0.022(5)
C22 0.082(5) 0.076(5) 0.061(4) 0.009(4) 0.040(4) 0.008(4)
C21 0.094(6) 0.097(6) 0.098(6) -0.031(5) 0.061(5) -0.025(5)
C20 0.069(6) 0.179(10) 0.107(7) -0.036(6) 0.045(5) -0.069(7)

loop_
_atom_type_symbol
_atom_type_description
_atom_type_scat_dispersion_real
_atom_type_scat_dispersion_imag
_atom_type_scat_source
C C 0.0033 0.0016 'International Tables Vol C Tables 4.2.6.8 and 6.1.1.4'
H H 0.0000 0.0000 'International Tables Vol C Tables 4.2.6.8 and 6.1.1.4'
N N 0.0061 0.0033 'International Tables Vol C Tables 4.2.6.8 and 6.1.1.4'
Hg Hg -2.3894 9.2266 'International Tables Vol C Tables 4.2.6.8 and 6.1.1.4'
Cl Cl 0.1484 0.1585 'International Tables Vol C Tables 4.2.6.8 and 6.1.1.4'

loop_
_geom_angle_atom_site_label_1
_geom_angle_atom_site_label_2
_geom_angle_atom_site_label_3
_geom_angle
C9 N1 C1 120.4(4)
C9 N1 Hg1 114.8(3)
C1 N1 Hg1 124.5(4)
C10 N2 C11 124.0(4)
C10 N2 Hg1 112.2(3)
C11 N2 Hg1 123.5(3)
C17 N3 C14 130.3(5)
C17 N3 H3A 114.8
C14 N3 H3A 114.8
C16 C11 C12 118.3(5)
C16 C11 N2 116.8(5)
C12 C11 N2 124.9(4)
N2 C10 C9 121.3(5)
N2 C10 H10 119.4
C9 C10 H10 119.4
N3 C17 C22 119.6(5)
N3 C17 C18 122.4(5)
C22 C17 C18 118.0(6)
C13 C12 C11 121.2(4)
C13 C12 H12 119.4
C11 C12 H12 119.4
N1 C1 C2 120.5(5)
N1 C1 C6 120.8(5)
C2 C1 C6 118.7(5)
C15 C16 C11 120.5(5)
C15 C16 H16 119.7
C11 C16 H16 119.7
N1 C9 C8 121.4(5)
N1 C9 C10 118.3(4)
C8 C9 C10 120.3(5)
C16 C15 C14 122.1(5)
C16 C15 H15 118.9
C14 C15 H15 118.9
C12 C13 C14 121.0(5)
C12 C13 H13 119.5
C14 C13 H13 119.5
C7 C6 C5 122.9(5)
C7 C6 C1 117.6(5)
C5 C6 C1 119.4(6)
C8 C7 C6 120.6(5)
C8 C7 H7 119.7
C6 C7 H7 119.7
C7 C8 C9 119.1(5)
C7 C8 H8 120.4
C9 C8 H8 120.4
C15 C14 N3 119.3(5)
C15 C14 C13 116.8(5)
N3 C14 C13 123.6(5)
N1 Hg1 N2 72.96(15)
N1 Hg1 Cl1 130.14(11)
N2 Hg1 Cl1 120.86(11)
N1 Hg1 Cl2 106.60(11)
N2 Hg1 Cl2 108.21(11)
Cl1 Hg1 Cl2 111.75(5)
C3 C2 C1 121.4(6)
C3 C2 H2 119.3
C1 C2 H2 119.3
C5 C4 C3 122.7(6)
C5 C4 H4 118.7
C3 C4 H4 118.7
C2 C3 C4 118.9(6)
C2 C3 H3 120.6
C4 C3 H3 120.6
C4 C5 C6 118.8(6)
C4 C5 H5 120.6
C6 C5 H5 120.6
C19 C18 C17 119.0(6)
C19 C18 H18 120.5
C17 C18 H18 120.5
C18 C19 C20 121.7(8)
C18 C19 H19 119.2
C20 C19 H19 119.2
C21 C22 C17 121.4(7)
C21 C22 H22 119.3
C17 C22 H22 119.3
C22 C21 C20 121.9(7)
C22 C21 H21 119.0
C20 C21 H21 119.0
C21 C20 C19 118.0(8)
C21 C20 H20 121.0
C19 C20 H20 121.0

loop_
_geom_bond_atom_site_label_1
_geom_bond_atom_site_label_2
_geom_bond_distance
N1 C9 1.322(6)
N1 C1 1.349(7)
N1 Hg1 2.270(4)
N2 C10 1.279(6)
N2 C11 1.402(6)
N2 Hg1 2.346(4)
N3 C17 1.367(7)
N3 C14 1.377(7)
N3 H3A 0.8600
C11 C16 1.380(6)
C11 C12 1.389(7)
C10 C9 1.453(7)
C10 H10 0.9300
C17 C22 1.385(8)
C17 C18 1.375(8)
C12 C13 1.362(7)
C12 H12 0.9300
C1 C2 1.404(8)
C1 C6 1.425(7)
C16 C15 1.370(8)
C16 H16 0.9300
C9 C8 1.418(7)
C15 C14 1.385(7)
C15 H15 0.9300
C13 C14 1.409(7)
C13 H13 0.9300
C6 C7 1.394(8)
C6 C5 1.413(8)
C7 C8 1.347(8)
C7 H7 0.9300
C8 H8 0.9300
Hg1 Cl1 2.3487(14)
Hg1 Cl2 2.4490(15)
C2 C3 1.359(8)
C2 H2 0.9300
C4 C5 1.358(9)
C4 C3 1.403(8)
C4 H4 0.9300
C3 H3 0.9300
C5 H5 0.9300
C18 C19 1.381(9)
C18 H18 0.9300
C19 C20 1.375(12)
C19 H19 0.9300
C22 C21 1.340(9)
C22 H22 0.9300
C21 C20 1.338(11)
C21 H21 0.9300
C20 H20 0.9300

loop_
_geom_hbond_atom_site_label_D
_geom_hbond_atom_site_label_H
_geom_hbond_atom_site_label_A
_geom_hbond_site_symmetry_A
_geom_hbond_distance_DH
_geom_hbond_distance_HA
_geom_hbond_distance_DA
_geom_hbond_angle_DHA
N3 H3A Cl2 2_655 0.86 2.58 3.363(4) 151
C10 H10 Cl2 5_666 0.93 2.81 3.679(7) 156.7
C20 H20 Cl1 3 0.93 2.80 3.692(11) 160.0

loop_
_geom_torsion_atom_site_label_1
_geom_torsion_atom_site_label_2
_geom_torsion_atom_site_label_3
_geom_torsion_atom_site_label_4
_geom_torsion
C10 N2 C11 C16 178.2(5)
Hg1 N2 C11 C16 -8.8(7)
C10 N2 C11 C12 -4.2(8)
Hg1 N2 C11 C12 168.9(4)
C11 N2 C10 C9 179.3(5)
Hg1 N2 C10 C9 5.6(6)
C14 N3 C17 C22 -153.7(6)
C14 N3 C17 C18 29.6(10)
C16 C11 C12 C13 1.1(8)
N2 C11 C12 C13 -176.5(5)
C9 N1 C1 C2 178.9(5)
Hg1 N1 C1 C2 5.8(7)
C9 N1 C1 C6 -2.3(8)
Hg1 N1 C1 C6 -175.5(4)
C12 C11 C16 C15 -1.3(8)
N2 C11 C16 C15 176.6(5)
C1 N1 C9 C8 1.3(7)
Hg1 N1 C9 C8 175.1(4)
C1 N1 C9 C10 -178.3(5)
Hg1 N1 C9 C10 -4.6(6)
N2 C10 C9 N1 -0.9(8)
N2 C10 C9 C8 179.5(5)
C11 C16 C15 C14 1.3(10)
C11 C12 C13 C14 -1.0(8)
N1 C1 C6 C7 2.8(8)
C2 C1 C6 C7 -178.5(5)
N1 C1 C6 C5 178.9(5)
C2 C1 C6 C5 -2.3(8)
C5 C6 C7 C8 -178.2(6)
C1 C6 C7 C8 -2.2(9)
C6 C7 C8 C9 1.3(9)
N1 C9 C8 C7 -0.8(8)
C10 C9 C8 C7 178.9(5)
C16 C15 C14 N3 -175.4(6)
C16 C15 C14 C13 -1.1(9)
C17 N3 C14 C15 -165.2(6)
C17 N3 C14 C13 20.9(10)
C12 C13 C14 C15 0.9(8)
C12 C13 C14 N3 174.9(5)
C9 N1 Hg1 N2 5.3(3)
C1 N1 Hg1 N2 178.8(4)
C9 N1 Hg1 Cl1 121.6(3)
C1 N1 Hg1 Cl1 -64.9(4)
C9 N1 Hg1 Cl2 -99.2(3)
C1 N1 Hg1 Cl2 74.3(4)
C10 N2 Hg1 N1 -5.6(3)
C11 N2 Hg1 N1 -179.4(4)
C10 N2 Hg1 Cl1 -132.7(3)
C11 N2 Hg1 Cl1 53.5(4)
C10 N2 Hg1 Cl2 96.7(4)
C11 N2 Hg1 Cl2 -77.1(4)
N1 C1 C2 C3 -178.9(5)
C6 C1 C2 C3 2.3(8)
C1 C2 C3 C4 0.1(9)
C5 C4 C3 C2 -2.7(10)
C3 C4 C5 C6 2.7(10)
C7 C6 C5 C4 175.9(6)
C1 C6 C5 C4 -0.1(9)
N3 C17 C18 C19 175.8(6)
C22 C17 C18 C19 -0.9(10)
C17 C18 C19 C20 1.4(12)
N3 C17 C22 C21 -174.9(6)
C18 C17 C22 C21 1.9(10)
C17 C22 C21 C20 -3.5(13)
C22 C21 C20 C19 3.8(14)
C18 C19 C20 C21 -2.8(14)
